data_7112701
loop_
_publ_author_name
'Ding, Yubin'
'Xie, Yongshu'
'Li, Xin'
'Hill, Jonathan P.'
'Zhang, Weibing'
'Zhu, Weihong'

_publ_section_title
;
 Selective and sensitive &quot;turn-on&quot; fluorescent Zn2+ sensors
 based on di- and tripyrrins with readily modulated emission wavelengths.
;
_journal_issue 19
_journal_name_full 'Chemical communications (Cambridge, England)'
_journal_page_first 5431
_journal_page_last 5433
_journal_paper_doi 10.1039/c1cc11493j
_journal_volume 47
_journal_year 2011
_chemical_formula_sum 'C32 H12 F10 N4 O2 Zn'
_chemical_formula_weight 739.83
_chemical_name_systematic
;
?
;
_space_group_IT_number 15
_symmetry_cell_setting monoclinic
_symmetry_space_group_name_Hall '-C 2yc'
_symmetry_space_group_name_H-M 'C 1 2/c 1'
_atom_sites_solution_hydrogens geom
_atom_sites_solution_primary direct
_atom_sites_solution_secondary difmap
_audit_creation_method SHELXL-97
_cell_angle_alpha 90.00
_cell_angle_beta 92.7360(10)
_cell_angle_gamma 90.00
_cell_formula_units_Z 8
_cell_length_a 56.690(5)
_cell_length_b 7.6550(8)
_cell_length_c 13.1551(12)
_cell_measurement_reflns_used 3007
_cell_measurement_temperature 298(2)
_cell_measurement_theta_max 22.307
_cell_measurement_theta_min 2.158
_cell_volume 5702.3(9)
_computing_cell_refinement 'Bruker SMART'
_computing_data_collection 'Bruker SMART'
_computing_data_reduction 'Bruker SAINT'
_computing_molecular_graphics 'Bruker SHELXTL'
_computing_publication_material 'Bruker SHELXTL'
_computing_structure_refinement 'SHELXL-97 (Sheldrick, 1997)'
_computing_structure_solution 'SHELXS-97 (Sheldrick, 1990)'
_diffrn_ambient_temperature 298(2)
_diffrn_measured_fraction_theta_full 0.998
_diffrn_measured_fraction_theta_max 0.998
_diffrn_measurement_device_type 'CCD area detector'
_diffrn_measurement_method 'phi and omega scans'
_diffrn_radiation_monochromator graphite
_diffrn_radiation_source 'fine-focus sealed tube'
_diffrn_radiation_type MoK\a
_diffrn_radiation_wavelength 0.71073
_diffrn_reflns_av_R_equivalents 0.0655
_diffrn_reflns_av_sigmaI/netI 0.0844
_diffrn_reflns_limit_h_max 42
_diffrn_reflns_limit_h_min -67
_diffrn_reflns_limit_k_max 9
_diffrn_reflns_limit_k_min -9
_diffrn_reflns_limit_l_max 15
_diffrn_reflns_limit_l_min -14
_diffrn_reflns_number 13570
_diffrn_reflns_theta_full 25.02
_diffrn_reflns_theta_max 25.02
_diffrn_reflns_theta_min 1.44
_exptl_absorpt_coefficient_mu 0.967
_exptl_absorpt_correction_T_max 0.8227
_exptl_absorpt_correction_T_min 0.6539
_exptl_absorpt_correction_type multi-scan
_exptl_absorpt_process_details sadabs
_exptl_crystal_density_diffrn 1.724
_exptl_crystal_density_method 'not measured'
_exptl_crystal_F_000 2944
_exptl_crystal_size_max 0.48
_exptl_crystal_size_mid 0.46
_exptl_crystal_size_min 0.21
_refine_diff_density_max 0.615
_refine_diff_density_min -0.926
_refine_diff_density_rms 0.093
_refine_ls_extinction_method none
_refine_ls_goodness_of_fit_ref 1.081
_refine_ls_hydrogen_treatment constr
_refine_ls_matrix_type full
_refine_ls_number_parameters 442
_refine_ls_number_reflns 5012
_refine_ls_number_restraints 0
_refine_ls_restrained_S_all 1.081
_refine_ls_R_factor_all 0.1155
_refine_ls_R_factor_gt 0.0729
_refine_ls_shift/su_max 0.000
_refine_ls_shift/su_mean 0.000
_refine_ls_structure_factor_coef Fsqd
_refine_ls_weighting_details 'calc w=1/[\s^2^(Fo^2^)+(0.0491P)^2^+41.1877P] where P=(Fo^2^+2Fc^2^)/3'
_refine_ls_weighting_scheme calc
_refine_ls_wR_factor_gt 0.1570
_refine_ls_wR_factor_ref 0.1770
_reflns_number_gt 3260
_reflns_number_total 5012
_reflns_threshold_expression >2sigma(I)
_cod_data_source_file c1cc11493j.txt
_cod_data_source_block 100904e
_cod_depositor_comments
;
The following automatic conversions were performed:

'_symmetry_cell_setting' value 'Monoclinic' changed to 'monoclinic'
according to
/usr/data/users/saulius/automatic-downloads/retrospective/RSC/lib/dictionaries/cif_core.dic
dictionary named 'cif_core.dic' version 2.4.2 from 2011-04-26.

Automatic conversion script
Id: cif_fix_values 2281 2013-09-26 08:29:07Z andrius 
;
_cod_original_sg_symbol_H-M C2/c
_cod_database_code 7112701

loop_
_symmetry_equiv_pos_as_xyz
'x, y, z'
'-x, y, -z+1/2'
'x+1/2, y+1/2, z'
'-x+1/2, y+1/2, -z+1/2'
'-x, -y, -z'
'x, -y, z-1/2'
'-x+1/2, -y+1/2, -z'
'x+1/2, -y+1/2, z-1/2'

loop_
_atom_site_label
_atom_site_type_symbol
_atom_site_fract_x
_atom_site_fract_y
_atom_site_fract_z
_atom_site_U_iso_or_equiv
_atom_site_adp_type
_atom_site_occupancy
_atom_site_symmetry_multiplicity
_atom_site_calc_flag
_atom_site_refinement_flags
Zn1 Zn 0.623635(13) 0.61271(11) 0.52864(6) 0.0386(2) Uani 1 1 d .
F1 F 0.71257(8) 0.6251(8) 0.4398(4) 0.0845(16) Uani 1 1 d .
F2 F 0.75886(8) 0.5635(8) 0.4573(4) 0.0972(18) Uani 1 1 d .
F3 F 0.77683(7) 0.3645(8) 0.6119(4) 0.0959(18) Uani 1 1 d .
F4 F 0.74798(9) 0.2248(8) 0.7471(4) 0.0958(18) Uani 1 1 d .
F5 F 0.70153(7) 0.2851(7) 0.7290(3) 0.0740(14) Uani 1 1 d .
F6 F 0.53462(7) 0.4810(6) 0.4286(4) 0.0644(12) Uani 1 1 d .
F7 F 0.48975(8) 0.5459(7) 0.3685(4) 0.0847(16) Uani 1 1 d .
F8 F 0.47452(7) 0.8791(8) 0.3443(4) 0.0848(17) Uani 1 1 d .
F9 F 0.50485(8) 1.1467(7) 0.3762(4) 0.0775(15) Uani 1 1 d .
F10 F 0.54987(7) 1.0827(6) 0.4364(3) 0.0625(12) Uani 1 1 d .
N1 N 0.64085(8) 0.3889(7) 0.5171(4) 0.0339(12) Uani 1 1 d .
N2 N 0.65030(9) 0.7192(8) 0.6155(4) 0.0416(14) Uani 1 1 d .
N3 N 0.60875(8) 0.7199(7) 0.4041(4) 0.0355(13) Uani 1 1 d .
N4 N 0.59553(8) 0.6637(7) 0.6111(4) 0.0379(13) Uani 1 1 d .
O1 O 0.59304(8) 0.3296(7) 0.4658(4) 0.0560(14) Uani 1 1 d .
O2 O 0.65733(8) 0.6812(8) 0.3689(4) 0.0620(15) Uani 1 1 d .
C1 C 0.60795(12) 0.2167(10) 0.4520(5) 0.0459(18) Uani 1 1 d .
H1 H 0.6028 0.1108 0.4242 0.055 Uiso 1 1 calc R
C2 C 0.63244(11) 0.2374(8) 0.4756(5) 0.0358(15) Uani 1 1 d .
C3 C 0.65064(13) 0.1195(10) 0.4642(5) 0.0493(18) Uani 1 1 d .
H3 H 0.6493 0.0064 0.4388 0.059 Uiso 1 1 calc R
C4 C 0.67100(12) 0.2018(10) 0.4974(5) 0.0492(18) Uani 1 1 d .
H4 H 0.6862 0.1559 0.4978 0.059 Uiso 1 1 calc R
C5 C 0.66460(10) 0.3690(9) 0.5310(4) 0.0354(15) Uani 1 1 d .
C6 C 0.67976(10) 0.4992(9) 0.5768(5) 0.0360(15) Uani 1 1 d .
C7 C 0.67337(11) 0.6543(10) 0.6178(5) 0.0428(17) Uani 1 1 d .
C8 C 0.68808(12) 0.7734(10) 0.6770(5) 0.0499(19) Uani 1 1 d .
H8 H 0.7043 0.7655 0.6892 0.060 Uiso 1 1 calc R
C9 C 0.67381(13) 0.8983(11) 0.7114(6) 0.058(2) Uani 1 1 d .
H9 H 0.6782 0.9911 0.7539 0.070 Uiso 1 1 calc R
C10 C 0.65105(12) 0.8611(10) 0.6706(5) 0.0505(19) Uani 1 1 d .
H10 H 0.6379 0.9300 0.6817 0.061 Uiso 1 1 calc R
C11 C 0.70561(11) 0.4589(9) 0.5838(5) 0.0378(15) Uani 1 1 d .
C12 C 0.72086(12) 0.5258(10) 0.5157(5) 0.0478(18) Uani 1 1 d .
C13 C 0.74469(12) 0.4955(12) 0.5256(6) 0.058(2) Uani 1 1 d .
C14 C 0.75362(12) 0.3935(12) 0.6037(6) 0.058(2) Uani 1 1 d .
C15 C 0.73897(13) 0.3233(11) 0.6716(6) 0.056(2) Uani 1 1 d .
C16 C 0.71525(11) 0.3548(9) 0.6602(5) 0.0428(17) Uani 1 1 d .
C17 C 0.64316(12) 0.7121(10) 0.2997(6) 0.0471(18) Uani 1 1 d .
H17 H 0.6487 0.7190 0.2344 0.057 Uiso 1 1 calc R
C18 C 0.61840(10) 0.7391(9) 0.3115(5) 0.0360(15) Uani 1 1 d .
C19 C 0.60106(12) 0.7884(11) 0.2387(5) 0.054(2) Uani 1 1 d .
H19 H 0.6033 0.8119 0.1705 0.064 Uiso 1 1 calc R
C20 C 0.58019(11) 0.7957(10) 0.2859(5) 0.0484(18) Uani 1 1 d .
H20 H 0.5655 0.8248 0.2563 0.058 Uiso 1 1 calc R
C21 C 0.58537(10) 0.7503(8) 0.3886(4) 0.0331(14) Uani 1 1 d .
C22 C 0.56861(10) 0.7443(8) 0.4666(4) 0.0329(14) Uani 1 1 d .
C23 C 0.57334(10) 0.7069(8) 0.5681(4) 0.0323(14) Uani 1 1 d .
C24 C 0.55695(11) 0.7139(10) 0.6477(5) 0.0443(17) Uani 1 1 d .
H24 H 0.5409 0.7397 0.6402 0.053 Uiso 1 1 calc R
C25 C 0.56913(12) 0.6762(10) 0.7354(5) 0.0498(19) Uani 1 1 d .
H25 H 0.5633 0.6716 0.8003 0.060 Uiso 1 1 calc R
C26 C 0.59276(11) 0.6450(10) 0.7080(5) 0.0469(18) Uani 1 1 d .
H26 H 0.6049 0.6144 0.7545 0.056 Uiso 1 1 calc R
C27 C 0.54360(10) 0.7805(8) 0.4339(4) 0.0328(14) Uani 1 1 d .
C28 C 0.52773(11) 0.6455(9) 0.4154(5) 0.0422(17) Uani 1 1 d .
C29 C 0.50465(12) 0.6763(11) 0.3859(5) 0.051(2) Uani 1 1 d .
C30 C 0.49705(12) 0.8468(13) 0.3731(5) 0.053(2) Uani 1 1 d .
C31 C 0.51240(12) 0.9818(11) 0.3892(5) 0.0494(19) Uani 1 1 d .
C32 C 0.53525(11) 0.9485(9) 0.4198(5) 0.0419(17) Uani 1 1 d .

loop_
_atom_site_aniso_label
_atom_site_aniso_U_11
_atom_site_aniso_U_22
_atom_site_aniso_U_33
_atom_site_aniso_U_23
_atom_site_aniso_U_13
_atom_site_aniso_U_12
Zn1 0.0320(4) 0.0468(5) 0.0369(4) -0.0031(4) 0.0017(3) 0.0066(4)
F1 0.056(3) 0.122(5) 0.076(3) 0.048(3) 0.011(2) 0.005(3)
F2 0.052(3) 0.142(5) 0.101(4) 0.008(4) 0.035(3) -0.015(3)
F3 0.038(3) 0.136(5) 0.114(4) -0.017(4) 0.003(3) 0.021(3)
F4 0.069(3) 0.120(5) 0.095(4) 0.030(4) -0.019(3) 0.028(3)
F5 0.058(3) 0.101(4) 0.063(3) 0.029(3) 0.008(2) -0.005(3)
F6 0.060(3) 0.049(3) 0.085(3) -0.007(2) 0.008(2) -0.008(2)
F7 0.052(3) 0.105(4) 0.097(4) -0.020(3) 0.004(2) -0.032(3)
F8 0.029(2) 0.148(5) 0.077(3) 0.002(3) -0.004(2) 0.015(3)
F9 0.068(3) 0.080(4) 0.085(3) 0.017(3) 0.001(2) 0.030(3)
F10 0.057(3) 0.048(3) 0.082(3) 0.005(2) 0.002(2) -0.002(2)
N1 0.029(3) 0.042(3) 0.031(3) 0.000(3) 0.005(2) -0.002(2)
N2 0.035(3) 0.048(4) 0.042(3) -0.009(3) 0.005(2) 0.004(3)
N3 0.029(3) 0.047(3) 0.031(3) -0.003(3) 0.008(2) 0.000(2)
N4 0.032(3) 0.055(4) 0.026(3) -0.003(3) 0.000(2) 0.009(3)
O1 0.044(3) 0.067(4) 0.057(3) -0.011(3) -0.002(2) -0.001(3)
O2 0.043(3) 0.088(4) 0.057(3) 0.007(3) 0.013(2) 0.001(3)
C1 0.052(4) 0.050(5) 0.036(4) -0.008(3) 0.002(3) -0.011(4)
C2 0.039(4) 0.034(4) 0.035(4) -0.002(3) 0.005(3) -0.005(3)
C3 0.061(5) 0.037(4) 0.050(4) -0.015(4) 0.007(3) 0.000(4)
C4 0.041(4) 0.056(5) 0.051(4) -0.009(4) 0.009(3) 0.003(4)
C5 0.034(3) 0.042(4) 0.031(3) 0.000(3) 0.003(3) 0.002(3)
C6 0.035(3) 0.043(4) 0.030(3) 0.001(3) 0.005(3) 0.008(3)
C7 0.030(3) 0.058(5) 0.041(4) -0.007(3) 0.003(3) 0.000(3)
C8 0.035(4) 0.061(5) 0.054(4) -0.015(4) -0.001(3) -0.003(4)
C9 0.047(4) 0.055(5) 0.072(5) -0.014(4) -0.002(4) -0.003(4)
C10 0.049(4) 0.047(5) 0.056(5) -0.023(4) 0.002(3) 0.011(4)
C11 0.035(3) 0.042(4) 0.038(4) -0.006(3) 0.010(3) 0.002(3)
C12 0.043(4) 0.053(5) 0.048(4) 0.005(4) 0.005(3) 0.004(4)
C13 0.031(4) 0.084(6) 0.060(5) -0.003(5) 0.019(3) -0.003(4)
C14 0.037(4) 0.075(6) 0.063(5) -0.015(5) -0.001(4) 0.010(4)
C15 0.050(5) 0.061(5) 0.056(5) 0.001(4) -0.008(4) 0.014(4)
C16 0.040(4) 0.044(4) 0.045(4) 0.000(3) 0.005(3) -0.002(3)
C17 0.045(4) 0.054(5) 0.044(4) 0.001(4) 0.017(3) -0.002(4)
C18 0.037(4) 0.040(4) 0.033(3) -0.001(3) 0.013(3) -0.005(3)
C19 0.052(4) 0.081(6) 0.028(4) 0.000(4) 0.005(3) -0.005(4)
C20 0.038(4) 0.071(5) 0.036(4) 0.008(4) 0.001(3) -0.005(4)
C21 0.033(3) 0.038(4) 0.029(3) 0.004(3) 0.004(3) 0.001(3)
C22 0.023(3) 0.041(4) 0.035(3) 0.000(3) 0.003(2) -0.005(3)
C23 0.028(3) 0.034(4) 0.035(3) -0.001(3) 0.006(3) 0.000(3)
C24 0.035(4) 0.057(5) 0.042(4) -0.001(3) 0.011(3) 0.006(3)
C25 0.049(4) 0.070(5) 0.032(4) -0.002(4) 0.017(3) 0.014(4)
C26 0.041(4) 0.064(5) 0.035(4) -0.005(4) -0.002(3) 0.007(4)
C27 0.034(3) 0.036(4) 0.029(3) 0.002(3) 0.004(3) -0.005(3)
C28 0.041(4) 0.045(5) 0.041(4) -0.002(3) 0.010(3) -0.001(3)
C29 0.036(4) 0.071(6) 0.047(4) -0.010(4) 0.009(3) -0.020(4)
C30 0.033(4) 0.096(7) 0.032(4) 0.002(4) 0.002(3) -0.002(4)
C31 0.050(4) 0.063(5) 0.036(4) 0.009(4) 0.007(3) 0.014(4)
C32 0.037(4) 0.046(5) 0.043(4) 0.002(3) 0.004(3) -0.005(3)

loop_
_atom_type_symbol
_atom_type_description
_atom_type_scat_dispersion_real
_atom_type_scat_dispersion_imag
_atom_type_scat_source
C C 0.0033 0.0016 'International Tables Vol C Tables 4.2.6.8 and 6.1.1.4'
H H 0.0000 0.0000 'International Tables Vol C Tables 4.2.6.8 and 6.1.1.4'
N N 0.0061 0.0033 'International Tables Vol C Tables 4.2.6.8 and 6.1.1.4'
O O 0.0106 0.0060 'International Tables Vol C Tables 4.2.6.8 and 6.1.1.4'
F F 0.0171 0.0103 'International Tables Vol C Tables 4.2.6.8 and 6.1.1.4'
Zn Zn 0.2839 1.4301 'International Tables Vol C Tables 4.2.6.8 and 6.1.1.4'

loop_
_geom_angle_atom_site_label_1
_geom_angle_atom_site_label_2
_geom_angle_atom_site_label_3
_geom_angle
N1 Zn1 N3 119.1(2)
N1 Zn1 N4 128.0(2)
N3 Zn1 N4 92.79(19)
N1 Zn1 N2 92.0(2)
N3 Zn1 N2 125.2(2)
N4 Zn1 N2 102.0(2)
C5 N1 C2 106.5(5)
C5 N1 Zn1 125.1(4)
C2 N1 Zn1 127.2(4)
C10 N2 C7 106.1(5)
C10 N2 Zn1 130.8(5)
C7 N2 Zn1 122.8(4)
C21 N3 C18 106.2(5)
C21 N3 Zn1 124.8(4)
C18 N3 Zn1 127.4(4)
C26 N4 C23 106.0(5)
C26 N4 Zn1 130.1(4)
C23 N4 Zn1 123.4(4)
O1 C1 C2 124.3(7)
O1 C1 H1 117.9
C2 C1 H1 117.9
N1 C2 C3 110.6(6)
N1 C2 C1 120.3(6)
C3 C2 C1 129.1(6)
C4 C3 C2 106.7(6)
C4 C3 H3 126.7
C2 C3 H3 126.7
C3 C4 C5 107.0(6)
C3 C4 H4 126.5
C5 C4 H4 126.5
N1 C5 C4 109.2(6)
N1 C5 C6 123.4(6)
C4 C5 C6 127.4(6)
C7 C6 C5 127.5(6)
C7 C6 C11 115.8(6)
C5 C6 C11 116.7(6)
C6 C7 N2 124.6(6)
C6 C7 C8 127.5(6)
N2 C7 C8 107.7(6)
C9 C8 C7 106.9(6)
C9 C8 H8 126.6
C7 C8 H8 126.6
C8 C9 C10 106.5(7)
C8 C9 H9 126.7
C10 C9 H9 126.7
N2 C10 C9 112.7(6)
N2 C10 H10 123.6
C9 C10 H10 123.6
C12 C11 C16 116.9(6)
C12 C11 C6 121.9(6)
C16 C11 C6 121.2(6)
F1 C12 C13 118.8(7)
F1 C12 C11 119.7(6)
C13 C12 C11 121.5(7)
F2 C13 C14 120.9(7)
F2 C13 C12 119.3(7)
C14 C13 C12 119.7(7)
F3 C14 C15 120.9(8)
F3 C14 C13 118.9(7)
C15 C14 C13 120.2(7)
F4 C15 C14 119.3(7)
F4 C15 C16 121.6(7)
C14 C15 C16 119.1(7)
F5 C16 C15 117.2(6)
F5 C16 C11 120.3(6)
C15 C16 C11 122.5(7)
O2 C17 C18 124.4(6)
O2 C17 H17 117.8
C18 C17 H17 117.8
N3 C18 C19 110.0(5)
N3 C18 C17 121.1(6)
C19 C18 C17 128.9(6)
C20 C19 C18 107.4(6)
C20 C19 H19 126.3
C18 C19 H19 126.3
C19 C20 C21 106.3(6)
C19 C20 H20 126.9
C21 C20 H20 126.9
N3 C21 C20 110.1(5)
N3 C21 C22 124.4(5)
C20 C21 C22 125.4(6)
C23 C22 C21 126.6(5)
C23 C22 C27 117.2(5)
C21 C22 C27 116.3(5)
C22 C23 N4 124.9(5)
C22 C23 C24 126.6(6)
N4 C23 C24 108.4(5)
C25 C24 C23 107.1(6)
C25 C24 H24 126.5
C23 C24 H24 126.5
C24 C25 C26 105.6(6)
C24 C25 H25 127.2
C26 C25 H25 127.2
N4 C26 C25 112.9(6)
N4 C26 H26 123.6
C25 C26 H26 123.6
C32 C27 C28 117.1(6)
C32 C27 C22 121.9(6)
C28 C27 C22 120.9(6)
F6 C28 C29 118.2(6)
F6 C28 C27 120.0(6)
C29 C28 C27 121.8(7)
F7 C29 C28 121.0(8)
F7 C29 C30 120.0(7)
C28 C29 C30 119.1(7)
F8 C30 C31 119.9(8)
F8 C30 C29 119.8(7)
C31 C30 C29 120.3(7)
F9 C31 C30 119.8(7)
F9 C31 C32 120.5(7)
C30 C31 C32 119.7(7)
F10 C32 C31 118.7(7)
F10 C32 C27 119.3(6)
C31 C32 C27 122.0(7)

loop_
_geom_bond_atom_site_label_1
_geom_bond_atom_site_label_2
_geom_bond_distance
Zn1 N1 1.981(5)
Zn1 N3 1.985(5)
Zn1 N4 2.008(5)
Zn1 N2 2.022(5)
F1 C12 1.323(8)
F2 C13 1.339(8)
F3 C14 1.334(8)
F4 C15 1.329(9)
F5 C16 1.333(8)
F6 C28 1.327(8)
F7 C29 1.321(8)
F8 C30 1.338(8)
F9 C31 1.341(9)
F10 C32 1.331(8)
N1 C5 1.358(7)
N1 C2 1.359(8)
N2 C10 1.305(8)
N2 C7 1.398(8)
N3 C21 1.352(7)
N3 C18 1.367(7)
N4 C26 1.299(8)
N4 C23 1.394(7)
O1 C1 1.228(8)
O2 C17 1.208(8)
C1 C2 1.417(9)
C1 H1 0.9300
C2 C3 1.384(9)
C3 C4 1.368(9)
C3 H3 0.9300
C4 C5 1.407(10)
C4 H4 0.9300
C5 C6 1.430(9)
C6 C7 1.360(9)
C6 C11 1.496(8)
C7 C8 1.440(9)
C8 C9 1.344(10)
C8 H8 0.9300
C9 C10 1.402(9)
C9 H9 0.9300
C10 H10 0.9300
C11 C12 1.373(9)
C11 C16 1.375(9)
C12 C13 1.371(9)
C13 C14 1.368(11)
C14 C15 1.360(11)
C15 C16 1.367(9)
C17 C18 1.434(9)
C17 H17 0.9300
C18 C19 1.391(9)
C19 C20 1.363(9)
C19 H19 0.9300
C20 C21 1.412(9)
C20 H20 0.9300
C21 C22 1.432(8)
C22 C23 1.379(8)
C22 C27 1.488(8)
C23 C24 1.434(8)
C24 C25 1.347(9)
C24 H24 0.9300
C25 C26 1.424(9)
C25 H25 0.9300
C26 H26 0.9300
C27 C32 1.380(9)
C27 C28 1.384(9)
C28 C29 1.368(9)
C29 C30 1.382(11)
C30 C31 1.362(11)
C31 C32 1.362(9)

loop_
_geom_torsion_atom_site_label_1
_geom_torsion_atom_site_label_2
_geom_torsion_atom_site_label_3
_geom_torsion_atom_site_label_4
_geom_torsion
N3 Zn1 N1 C5 111.1(5)
N4 Zn1 N1 C5 -128.5(5)
N2 Zn1 N1 C5 -21.7(5)
N3 Zn1 N1 C2 -55.0(5)
N4 Zn1 N1 C2 65.4(6)
N2 Zn1 N1 C2 172.2(5)
N1 Zn1 N2 C10 -166.6(7)
N3 Zn1 N2 C10 65.1(7)
N4 Zn1 N2 C10 -37.0(7)
N1 Zn1 N2 C7 20.2(5)
N3 Zn1 N2 C7 -108.1(5)
N4 Zn1 N2 C7 149.8(5)
N1 Zn1 N3 C21 118.6(5)
N4 Zn1 N3 C21 -18.5(5)
N2 Zn1 N3 C21 -125.3(5)
N1 Zn1 N3 C18 -45.1(6)
N4 Zn1 N3 C18 177.8(5)
N2 Zn1 N3 C18 71.1(6)
N1 Zn1 N4 C26 56.3(7)
N3 Zn1 N4 C26 -172.8(6)
N2 Zn1 N4 C26 -45.9(7)
N1 Zn1 N4 C23 -114.5(5)
N3 Zn1 N4 C23 16.4(5)
N2 Zn1 N4 C23 143.3(5)
C5 N1 C2 C3 0.8(7)
Zn1 N1 C2 C3 169.0(4)
C5 N1 C2 C1 179.9(6)
Zn1 N1 C2 C1 -12.0(8)
O1 C1 C2 N1 0.5(10)
O1 C1 C2 C3 179.4(7)
N1 C2 C3 C4 -1.4(8)
C1 C2 C3 C4 179.7(7)
C2 C3 C4 C5 1.3(8)
C2 N1 C5 C4 0.0(7)
Zn1 N1 C5 C4 -168.5(4)
C2 N1 C5 C6 -177.7(6)
Zn1 N1 C5 C6 13.9(8)
C3 C4 C5 N1 -0.8(8)
C3 C4 C5 C6 176.7(6)
N1 C5 C6 C7 3.8(10)
C4 C5 C6 C7 -173.4(7)
N1 C5 C6 C11 -178.3(5)
C4 C5 C6 C11 4.5(10)
C5 C6 C7 N2 -4.7(11)
C11 C6 C7 N2 177.3(6)
C5 C6 C7 C8 170.0(7)
C11 C6 C7 C8 -7.9(10)
C10 N2 C7 C6 174.0(7)
Zn1 N2 C7 C6 -11.4(9)
C10 N2 C7 C8 -1.6(8)
Zn1 N2 C7 C8 173.0(5)
C6 C7 C8 C9 -172.9(7)
N2 C7 C8 C9 2.6(8)
C7 C8 C9 C10 -2.5(9)
C7 N2 C10 C9 0.1(8)
Zn1 N2 C10 C9 -173.9(5)
C8 C9 C10 N2 1.5(9)
C7 C6 C11 C12 -81.8(8)
C5 C6 C11 C12 100.0(8)
C7 C6 C11 C16 97.1(8)
C5 C6 C11 C16 -81.1(8)
C16 C11 C12 F1 179.2(7)
C6 C11 C12 F1 -1.9(11)
C16 C11 C12 C13 -2.3(11)
C6 C11 C12 C13 176.6(7)
F1 C12 C13 F2 -1.5(12)
C11 C12 C13 F2 180.0(7)
F1 C12 C13 C14 179.8(7)
C11 C12 C13 C14 1.3(12)
F2 C13 C14 F3 1.0(12)
C12 C13 C14 F3 179.6(7)
F2 C13 C14 C15 -179.1(8)
C12 C13 C14 C15 -0.4(13)
F3 C14 C15 F4 0.1(12)
C13 C14 C15 F4 -179.9(8)
F3 C14 C15 C16 -179.4(7)
C13 C14 C15 C16 0.6(12)
F4 C15 C16 F5 1.2(11)
C14 C15 C16 F5 -179.3(7)
F4 C15 C16 C11 178.8(7)
C14 C15 C16 C11 -1.7(12)
C12 C11 C16 F5 -180.0(6)
C6 C11 C16 F5 1.1(10)
C12 C11 C16 C15 2.5(11)
C6 C11 C16 C15 -176.4(7)
C21 N3 C18 C19 2.3(8)
Zn1 N3 C18 C19 168.4(5)
C21 N3 C18 C17 -178.7(6)
Zn1 N3 C18 C17 -12.6(9)
O2 C17 C18 N3 -4.3(11)
O2 C17 C18 C19 174.5(8)
N3 C18 C19 C20 -1.5(9)
C17 C18 C19 C20 179.5(7)
C18 C19 C20 C21 0.2(9)
C18 N3 C21 C20 -2.2(8)
Zn1 N3 C21 C20 -168.7(5)
C18 N3 C21 C22 -179.7(6)
Zn1 N3 C21 C22 13.7(9)
C19 C20 C21 N3 1.3(8)
C19 C20 C21 C22 178.8(7)
N3 C21 C22 C23 -0.2(11)
C20 C21 C22 C23 -177.4(7)
N3 C21 C22 C27 -179.6(6)
C20 C21 C22 C27 3.2(10)
C21 C22 C23 N4 -1.8(11)
C27 C22 C23 N4 177.6(6)
C21 C22 C23 C24 174.8(7)
C27 C22 C23 C24 -5.8(10)
C26 N4 C23 C22 177.6(7)
Zn1 N4 C23 C22 -9.7(9)
C26 N4 C23 C24 0.5(8)
Zn1 N4 C23 C24 173.1(5)
C22 C23 C24 C25 -177.0(7)
N4 C23 C24 C25 0.1(8)
C23 C24 C25 C26 -0.6(8)
C23 N4 C26 C25 -0.8(8)
Zn1 N4 C26 C25 -172.8(5)
C24 C25 C26 N4 0.9(9)
C23 C22 C27 C32 100.0(7)
C21 C22 C27 C32 -80.5(8)
C23 C22 C27 C28 -80.6(8)
C21 C22 C27 C28 98.8(7)
C32 C27 C28 F6 -179.3(6)
C22 C27 C28 F6 1.3(9)
C32 C27 C28 C29 -1.0(9)
C22 C27 C28 C29 179.6(6)
F6 C28 C29 F7 -1.7(10)
C27 C28 C29 F7 180.0(6)
F6 C28 C29 C30 179.1(6)
C27 C28 C29 C30 0.8(10)
F7 C29 C30 F8 0.8(10)
C28 C29 C30 F8 180.0(6)
F7 C29 C30 C31 -178.9(6)
C28 C29 C30 C31 0.4(10)
F8 C30 C31 F9 0.1(10)
C29 C30 C31 F9 179.7(6)
F8 C30 C31 C32 179.1(6)
C29 C30 C31 C32 -1.2(10)
F9 C31 C32 F10 -0.1(10)
C30 C31 C32 F10 -179.1(6)
F9 C31 C32 C27 -180.0(6)
C30 C31 C32 C27 1.0(10)
C28 C27 C32 F10 -179.8(6)
C22 C27 C32 F10 -0.4(9)
C28 C27 C32 C31 0.1(9)
C22 C27 C32 C31 179.5(6)
